data_7005978
loop_
_publ_author_name
'Garc\'ia Su\'arez, Eduardo J'
'Ruiz, Aurora'
'Castill\'on, Sergio'
'Oberhauser, Werner'
'Bianchini, Claudio'
'Claver, Carmen'

_publ_section_title
;
 New alkyl derivatives phosphine sulfonate (P-O) ligands. Catalytic
 activity in Pd-catalysed Suzuki-Miyaura reactions in water.
;
_journal_issue 27
_journal_name_full 'Dalton transactions (Cambridge, England : 2003)'
_journal_page_first 2859
_journal_page_last 2861
_journal_paper_doi 10.1039/b707590c
_journal_year 2007
_chemical_formula_sum 'C25 H33 O6 P Pd S'
_chemical_formula_weight 598.94
_chemical_name_systematic
;

?

;
_space_group_IT_number 14
_symmetry_cell_setting monoclinic
_symmetry_space_group_name_Hall '-P 2yn'
_symmetry_space_group_name_H-M 'P 1 21/n 1'
_atom_sites_solution_hydrogens geom
_atom_sites_solution_primary direct
_atom_sites_solution_secondary difmap
_audit_creation_method SHELXL-97
_cell_angle_alpha 90.00
_cell_angle_beta 100.5950(10)
_cell_angle_gamma 90.00
_cell_formula_units_Z 4
_cell_length_a 9.4428(3)
_cell_length_b 14.8530(5)
_cell_length_c 17.7593(6)
_cell_measurement_reflns_used 9633
_cell_measurement_temperature 100(2)
_cell_measurement_theta_max 39.53
_cell_measurement_theta_min 2.74
_cell_volume 2448.35(14)
_computing_cell_refinement 'Bruker-Nonius Apex v1.0-22 2002'
_computing_data_collection 'Bruker-Nonius Apex v1.0-22 2002'
_computing_data_reduction 'SAINT+ Version 7.06A Bruker-Nonius, 2004'
_computing_molecular_graphics 'Shelxtl Version 6.12 (Sheldrick, 2001)'
_computing_publication_material 'Shelxtl Version 6.12 (Sheldrick, 2001)'
_computing_structure_refinement 'Shelxtl Version 6.12 (Sheldrick, 2001)'
_computing_structure_solution 'Shelxtl Version 6.12 (Sheldrick, 2001)'
_diffrn_ambient_temperature 100(2)
_diffrn_detector_area_resol_mean 512
_diffrn_detector_type '4K CCD area detector APEX II'
_diffrn_measured_fraction_theta_full 0.997
_diffrn_measured_fraction_theta_max 0.997
_diffrn_measurement_device_type 'Kappa 4-axis goniometer bruker-nonius'
_diffrn_measurement_method
;
Fullsphere data collection, phi and omega scans
;
_diffrn_measurement_specimen_support 'magnetic support whith 10 micron nylon fiber cryoloop'
_diffrn_radiation_monochromator 'Multilayer Montel 200 mirrors'
_diffrn_radiation_type MoK\a
_diffrn_radiation_wavelength 0.71073
_diffrn_reflns_av_R_equivalents 0.0190
_diffrn_reflns_av_sigmaI/netI 0.0172
_diffrn_reflns_limit_h_max 15
_diffrn_reflns_limit_h_min -13
_diffrn_reflns_limit_k_max 23
_diffrn_reflns_limit_k_min -22
_diffrn_reflns_limit_l_max 28
_diffrn_reflns_limit_l_min -28
_diffrn_reflns_number 41153
_diffrn_reflns_theta_full 35.00
_diffrn_reflns_theta_max 35.00
_diffrn_reflns_theta_min 2.67
_diffrn_source 'rotating anode X-ray tube'
_diffrn_source_current 90
_diffrn_source_power 50
_diffrn_source_size '3 mm x 0.3 mm fine focus'
_diffrn_source_type 'Bruker-Nonius FR 591'
_exptl_absorpt_coefficient_mu 0.948
_exptl_absorpt_correction_T_max 1.000000
_exptl_absorpt_correction_T_min 0.795788
_exptl_absorpt_correction_type empirical
_exptl_absorpt_process_details
;
SADABS Version 2.1 2003 Bruker-Nonius
Blessing, Acta Cryst. (1995) A51 33-38
;
_exptl_crystal_colour colorless
_exptl_crystal_density_diffrn 1.625
_exptl_crystal_density_method 'not measured'
_exptl_crystal_description Block
_exptl_crystal_F_000 1232
_exptl_crystal_size_max 0.20
_exptl_crystal_size_mid 0.10
_exptl_crystal_size_min 0.10
_refine_diff_density_max 7.020
_refine_diff_density_min -3.501
_refine_diff_density_rms 0.305
_refine_ls_extinction_method none
_refine_ls_goodness_of_fit_ref 1.154
_refine_ls_hydrogen_treatment noref
_refine_ls_matrix_type full
_refine_ls_number_parameters 310
_refine_ls_number_reflns 10750
_refine_ls_number_restraints 0
_refine_ls_restrained_S_all 1.154
_refine_ls_R_factor_all 0.0494
_refine_ls_R_factor_gt 0.0436
_refine_ls_shift/su_max 0.001
_refine_ls_shift/su_mean 0.000
_refine_ls_structure_factor_coef Fsqd
_refine_ls_weighting_details 'calc w=1/[\s^2^(Fo^2^)+(0.0670P)^2^+5.6570P] where P=(Fo^2^+2Fc^2^)/3'
_refine_ls_weighting_scheme calc
_refine_ls_wR_factor_gt 0.1199
_refine_ls_wR_factor_ref 0.1363
_reflns_number_gt 9935
_reflns_number_total 10750
_reflns_threshold_expression >2sigma(I)
_cod_data_source_file b707590c.txt
_cod_data_source_block edu001_0m
_cod_depositor_comments
;
The following automatic conversions were performed:
'_symmetry_cell_setting' value 'Monoclinic' changed to 'monoclinic'
according to '/home/saulius/struct/CIF-dictionaries/cif_core.dic'
dictionary named 'cif_core.dic' version 2.4.1 from 2010-06-29.

Automatic conversion script
Id: cif_fix_enum 1527 2010-12-29 10:47:43Z saulius 
;
_cod_original_sg_symbol_H-M P2(1)/n
_cod_database_code 7005978

loop_
_symmetry_equiv_pos_as_xyz
'x, y, z'
'-x+1/2, y+1/2, -z+1/2'
'-x, -y, -z'
'x-1/2, -y-1/2, z-1/2'

loop_
_atom_site_label
_atom_site_type_symbol
_atom_site_fract_x
_atom_site_fract_y
_atom_site_fract_z
_atom_site_U_iso_or_equiv
_atom_site_adp_type
_atom_site_occupancy
_atom_site_symmetry_multiplicity
_atom_site_calc_flag
_atom_site_refinement_flags
_atom_site_disorder_assembly
_atom_site_disorder_group
Pd1 Pd -0.026924(17) 0.326261(11) 0.220666(8) 0.01422(5) Uani 1 1 d . . .
S1 S -0.11344(6) 0.19607(4) 0.35763(3) 0.01495(9) Uani 1 1 d . . .
P1 P 0.12460(6) 0.37660(4) 0.32771(3) 0.01222(9) Uani 1 1 d . . .
C1 C 0.3062(2) 0.39866(15) 0.31204(12) 0.0153(3) Uani 1 1 d . . .
O1 O 0.3445(2) 0.24372(13) 0.32157(14) 0.0268(4) Uani 1 1 d . . .
C2 C 0.3981(3) 0.32568(16) 0.30689(14) 0.0190(4) Uani 1 1 d . . .
O2 O 0.25853(19) 0.47524(12) 0.46816(10) 0.0200(3) Uani 1 1 d . . .
C3 C 0.5325(3) 0.3391(2) 0.28681(16) 0.0249(5) Uani 1 1 d . . .
H3A H 0.5957 0.2897 0.2848 0.030 Uiso 1 1 calc R . .
O3 O 0.2378(2) 0.45566(13) 0.08931(11) 0.0231(3) Uani 1 1 d . . .
C4 C 0.5729(3) 0.4259(2) 0.26971(16) 0.0268(5) Uani 1 1 d . . .
H4A H 0.6633 0.4353 0.2548 0.032 Uiso 1 1 calc R . .
O4 O -0.1386(2) 0.22731(15) 0.27710(11) 0.0253(4) Uani 1 1 d . . .
C5 C 0.4834(3) 0.49849(19) 0.27416(14) 0.0233(4) Uani 1 1 d . . .
H5A H 0.5125 0.5573 0.2626 0.028 Uiso 1 1 calc R . .
O5 O -0.1810(2) 0.25254(16) 0.40676(13) 0.0297(4) Uani 1 1 d . . .
C6 C 0.3501(2) 0.48518(16) 0.29575(13) 0.0182(4) Uani 1 1 d . . .
H6A H 0.2890 0.5352 0.2994 0.022 Uiso 1 1 calc R . .
O6 O -0.1490(2) 0.10135(14) 0.35965(14) 0.0283(4) Uani 1 1 d . . .
C7 C 0.4404(4) 0.16895(19) 0.3323(2) 0.0316(6) Uani 1 1 d . . .
H7A H 0.3932 0.1177 0.3522 0.047 Uiso 1 1 calc R . .
H7B H 0.5275 0.1851 0.3689 0.047 Uiso 1 1 calc R . .
H7C H 0.4665 0.1525 0.2832 0.047 Uiso 1 1 calc R . .
C8 C 0.0699(2) 0.48373(14) 0.36162(11) 0.0142(3) Uani 1 1 d . . .
C9 C 0.1458(2) 0.52326(15) 0.42931(12) 0.0161(3) Uani 1 1 d . . .
C10 C 0.1060(3) 0.60775(17) 0.45245(14) 0.0217(4) Uani 1 1 d . . .
H10A H 0.1575 0.6346 0.4979 0.026 Uiso 1 1 calc R . .
C11 C -0.0097(3) 0.65240(19) 0.40840(15) 0.0257(5) Uani 1 1 d . . .
H11A H -0.0359 0.7103 0.4239 0.031 Uiso 1 1 calc R . .
C12 C -0.0878(3) 0.61430(18) 0.34225(14) 0.0229(4) Uani 1 1 d . . .
H12A H -0.1675 0.6452 0.3131 0.028 Uiso 1 1 calc R . .
C13 C -0.0472(2) 0.52979(16) 0.31936(12) 0.0170(3) Uani 1 1 d . . .
H13A H -0.1002 0.5031 0.2742 0.020 Uiso 1 1 calc R . .
C14 C 0.3291(3) 0.50951(19) 0.54047(14) 0.0236(4) Uani 1 1 d . . .
H14A H 0.4071 0.4686 0.5627 0.035 Uiso 1 1 calc R . .
H14B H 0.2595 0.5143 0.5750 0.035 Uiso 1 1 calc R . .
H14C H 0.3691 0.5691 0.5334 0.035 Uiso 1 1 calc R . .
C15 C 0.1633(3) 0.37995(16) 0.11522(13) 0.0183(4) Uani 1 1 d . . .
H15A H 0.2334 0.3442 0.1527 0.022 Uiso 1 1 calc R . .
C16 C 0.1015(3) 0.31959(17) 0.04724(15) 0.0224(4) Uani 1 1 d . . .
H16A H 0.1807 0.3016 0.0208 0.027 Uiso 1 1 calc R . .
H16B H 0.0314 0.3549 0.0105 0.027 Uiso 1 1 calc R . .
C17 C 0.0265(3) 0.23426(16) 0.06929(15) 0.0226(4) Uani 1 1 d . . .
H17A H -0.0095 0.2005 0.0216 0.027 Uiso 1 1 calc R . .
H17B H 0.1009 0.1963 0.1009 0.027 Uiso 1 1 calc R . .
C18 C -0.0968(3) 0.24368(16) 0.11191(13) 0.0193(4) Uani 1 1 d . . .
H18A H -0.1394 0.1843 0.1222 0.023 Uiso 1 1 calc R . .
C19 C -0.1927(3) 0.31376(16) 0.11088(14) 0.0194(4) Uani 1 1 d . . .
H19A H -0.2901 0.2946 0.1192 0.023 Uiso 1 1 calc R . .
C20 C -0.1935(3) 0.40107(17) 0.06683(14) 0.0226(4) Uani 1 1 d . . .
H20A H -0.2892 0.4299 0.0624 0.027 Uiso 1 1 calc R . .
H20B H -0.1772 0.3879 0.0144 0.027 Uiso 1 1 calc R . .
C21 C -0.0770(3) 0.46670(16) 0.10606(13) 0.0196(4) Uani 1 1 d . . .
H21A H -0.0418 0.5022 0.0660 0.024 Uiso 1 1 calc R . .
H21B H -0.1216 0.5093 0.1377 0.024 Uiso 1 1 calc R . .
C22 C 0.0522(2) 0.42184(15) 0.15697(12) 0.0162(3) Uani 1 1 d . . .
H22A H 0.1023 0.4685 0.1929 0.019 Uiso 1 1 calc R . .
C23 C 0.3718(3) 0.4325(2) 0.06875(16) 0.0266(5) Uani 1 1 d . . .
H23A H 0.4299 0.4870 0.0676 0.040 Uiso 1 1 calc R . .
H23B H 0.3545 0.4042 0.0180 0.040 Uiso 1 1 calc R . .
H23C H 0.4234 0.3902 0.1065 0.040 Uiso 1 1 calc R . .
C24 C 0.1317(2) 0.29962(15) 0.41003(12) 0.0167(3) Uani 1 1 d . . .
H24A H 0.2330 0.2958 0.4372 0.020 Uiso 1 1 calc R . .
H24B H 0.0749 0.3266 0.4459 0.020 Uiso 1 1 calc R . .
C25 C 0.0765(2) 0.20400(15) 0.39112(14) 0.0182(4) Uani 1 1 d . . .
H25A H 0.1024 0.1664 0.4376 0.022 Uiso 1 1 calc R . .
H25B H 0.1265 0.1788 0.3515 0.022 Uiso 1 1 calc R . .

loop_
_atom_site_aniso_label
_atom_site_aniso_U_11
_atom_site_aniso_U_22
_atom_site_aniso_U_33
_atom_site_aniso_U_23
_atom_site_aniso_U_13
_atom_site_aniso_U_12
Pd1 0.01628(8) 0.01511(8) 0.01122(7) -0.00054(4) 0.00238(5) -0.00457(4)
S1 0.0155(2) 0.0152(2) 0.0147(2) 0.00063(16) 0.00455(15) -0.00153(16)
P1 0.0130(2) 0.0125(2) 0.01106(19) -0.00048(15) 0.00213(15) -0.00084(15)
C1 0.0145(7) 0.0164(8) 0.0155(8) -0.0004(6) 0.0036(6) -0.0008(6)
O1 0.0229(8) 0.0158(7) 0.0441(11) 0.0028(7) 0.0126(8) 0.0060(6)
C2 0.0155(8) 0.0203(9) 0.0217(9) -0.0010(7) 0.0049(7) 0.0016(7)
O2 0.0219(7) 0.0201(7) 0.0155(7) -0.0039(5) -0.0035(5) 0.0036(6)
C3 0.0159(9) 0.0347(13) 0.0250(11) -0.0020(9) 0.0057(8) 0.0027(8)
O3 0.0237(8) 0.0212(8) 0.0268(8) 0.0028(6) 0.0108(7) -0.0034(6)
C4 0.0168(9) 0.0399(14) 0.0245(11) -0.0021(10) 0.0058(8) -0.0075(9)
O4 0.0227(8) 0.0337(10) 0.0181(7) 0.0065(7) 0.0001(6) -0.0118(7)
C5 0.0226(10) 0.0278(11) 0.0196(9) 0.0000(8) 0.0045(7) -0.0093(8)
O5 0.0212(8) 0.0380(11) 0.0308(10) -0.0155(8) 0.0073(7) 0.0014(7)
C6 0.0192(9) 0.0183(9) 0.0169(8) -0.0002(7) 0.0027(7) -0.0047(7)
O6 0.0257(9) 0.0190(8) 0.0410(11) 0.0027(7) 0.0079(8) -0.0069(7)
C7 0.0351(14) 0.0230(12) 0.0379(15) 0.0011(10) 0.0099(12) 0.0128(10)
C8 0.0155(7) 0.0146(8) 0.0128(7) -0.0002(6) 0.0029(6) 0.0013(6)
C9 0.0188(8) 0.0161(8) 0.0134(7) -0.0016(6) 0.0028(6) 0.0024(6)
C10 0.0295(11) 0.0183(9) 0.0180(9) -0.0039(7) 0.0061(8) 0.0043(8)
C11 0.0343(13) 0.0216(10) 0.0231(10) -0.0003(8) 0.0099(9) 0.0112(9)
C12 0.0242(10) 0.0253(11) 0.0206(9) 0.0037(8) 0.0075(8) 0.0118(8)
C13 0.0151(8) 0.0215(9) 0.0148(8) 0.0026(7) 0.0038(6) 0.0041(7)
C14 0.0276(11) 0.0256(11) 0.0153(9) -0.0026(8) -0.0024(8) -0.0032(9)
C15 0.0207(9) 0.0181(9) 0.0170(8) 0.0011(7) 0.0057(7) -0.0018(7)
C16 0.0276(11) 0.0227(10) 0.0187(9) -0.0025(7) 0.0086(8) -0.0024(8)
C17 0.0295(11) 0.0175(9) 0.0226(10) -0.0045(8) 0.0098(8) -0.0021(8)
C18 0.0243(10) 0.0177(9) 0.0159(8) -0.0037(7) 0.0036(7) -0.0055(7)
C19 0.0191(9) 0.0207(9) 0.0174(9) -0.0013(7) 0.0002(7) -0.0056(7)
C20 0.0226(10) 0.0217(10) 0.0211(10) 0.0022(8) -0.0025(8) -0.0014(8)
C21 0.0235(9) 0.0157(8) 0.0181(9) 0.0017(7) -0.0005(7) -0.0002(7)
C22 0.0181(8) 0.0147(8) 0.0157(8) 0.0004(6) 0.0027(6) -0.0019(6)
C23 0.0246(11) 0.0310(12) 0.0266(11) -0.0005(9) 0.0108(9) -0.0038(9)
C24 0.0188(8) 0.0161(8) 0.0143(8) 0.0021(6) 0.0012(6) -0.0022(7)
C25 0.0168(8) 0.0154(8) 0.0219(9) 0.0039(7) 0.0022(7) -0.0005(6)

loop_
_atom_type_symbol
_atom_type_description
_atom_type_scat_dispersion_real
_atom_type_scat_dispersion_imag
_atom_type_scat_source
C C 0.0033 0.0016 'International Tables Vol C Tables 4.2.6.8 and 6.1.1.4'
H H 0.0000 0.0000 'International Tables Vol C Tables 4.2.6.8 and 6.1.1.4'
O O 0.0106 0.0060 'International Tables Vol C Tables 4.2.6.8 and 6.1.1.4'
P P 0.1023 0.0942 'International Tables Vol C Tables 4.2.6.8 and 6.1.1.4'
S S 0.1246 0.1234 'International Tables Vol C Tables 4.2.6.8 and 6.1.1.4'
Pd Pd -0.9988 1.0072 'International Tables Vol C Tables 4.2.6.8 and 6.1.1.4'

loop_
_geom_angle_atom_site_label_1
_geom_angle_atom_site_label_2
_geom_angle_atom_site_label_3
_geom_angle
_geom_angle_site_symmetry_1
_geom_angle_site_symmetry_3
_geom_angle_publ_flag
C22 Pd1 O4 172.06(8) . . ?
C22 Pd1 C19 81.14(9) . . ?
O4 Pd1 C19 91.41(8) . . ?
C22 Pd1 C18 89.03(8) . . ?
O4 Pd1 C18 86.39(8) . . ?
C19 Pd1 C18 35.22(9) . . ?
C22 Pd1 P1 89.79(6) . . ?
O4 Pd1 P1 96.95(5) . . ?
C19 Pd1 P1 165.43(6) . . ?
C18 Pd1 P1 156.94(7) . . ?
O5 S1 O6 114.83(14) . . ?
O5 S1 O4 113.10(14) . . ?
O6 S1 O4 109.37(13) . . ?
O5 S1 C25 106.80(12) . . ?
O6 S1 C25 106.20(12) . . ?
O4 S1 C25 105.89(11) . . ?
C8 P1 C1 103.15(10) . . ?
C8 P1 C24 104.60(10) . . ?
C1 P1 C24 109.55(10) . . ?
C8 P1 Pd1 113.03(7) . . ?
C1 P1 Pd1 113.32(7) . . ?
C24 P1 Pd1 112.46(7) . . ?
C6 C1 C2 119.1(2) . . ?
C6 C1 P1 121.49(17) . . ?
C2 C1 P1 118.90(17) . . ?
C2 O1 C7 118.3(2) . . ?
O1 C2 C3 124.3(2) . . ?
O1 C2 C1 115.0(2) . . ?
C3 C2 C1 120.6(2) . . ?
C9 O2 C14 117.51(19) . . ?
C4 C3 C2 119.1(2) . . ?
C23 O3 C15 113.6(2) . . ?
C5 C4 C3 121.0(2) . . ?
S1 O4 Pd1 131.02(11) . . ?
C4 C5 C6 119.8(2) . . ?
C5 C6 C1 120.3(2) . . ?
C13 C8 C9 118.84(19) . . ?
C13 C8 P1 119.89(16) . . ?
C9 C8 P1 121.25(16) . . ?
O2 C9 C10 123.4(2) . . ?
O2 C9 C8 116.24(18) . . ?
C10 C9 C8 120.3(2) . . ?
C11 C10 C9 119.4(2) . . ?
C12 C11 C10 121.5(2) . . ?
C11 C12 C13 118.8(2) . . ?
C12 C13 C8 121.2(2) . . ?
O3 C15 C22 104.82(18) . . ?
O3 C15 C16 109.99(19) . . ?
C22 C15 C16 115.2(2) . . ?
C15 C16 C17 114.1(2) . . ?
C18 C17 C16 119.1(2) . . ?
C19 C18 C17 129.0(2) . . ?
C19 C18 Pd1 72.06(13) . . ?
C17 C18 Pd1 110.19(16) . . ?
C18 C19 C20 126.5(2) . . ?
C18 C19 Pd1 72.72(14) . . ?
C20 C19 Pd1 108.10(15) . . ?
C19 C20 C21 111.95(19) . . ?
C22 C21 C20 114.70(19) . . ?
C15 C22 C21 115.81(19) . . ?
C15 C22 Pd1 109.92(15) . . ?
C21 C22 Pd1 107.26(14) . . ?
C25 C24 P1 116.09(15) . . ?
C24 C25 S1 114.55(16) . . ?

loop_
_geom_bond_atom_site_label_1
_geom_bond_atom_site_label_2
_geom_bond_distance
_geom_bond_site_symmetry_2
_geom_bond_publ_flag
Pd1 C22 2.041(2) . ?
Pd1 O4 2.1597(18) . ?
Pd1 C19 2.272(2) . ?
Pd1 C18 2.281(2) . ?
Pd1 P1 2.2847(5) . ?
S1 O5 1.441(2) . ?
S1 O6 1.448(2) . ?
S1 O4 1.4806(19) . ?
S1 C25 1.787(2) . ?
P1 C8 1.810(2) . ?
P1 C1 1.817(2) . ?
P1 C24 1.847(2) . ?
C1 C6 1.397(3) . ?
C1 C2 1.402(3) . ?
O1 C2 1.362(3) . ?
O1 C7 1.424(3) . ?
C2 C3 1.394(3) . ?
O2 C9 1.360(3) . ?
O2 C14 1.427(3) . ?
C3 C4 1.394(4) . ?
O3 C23 1.423(3) . ?
O3 C15 1.446(3) . ?
C4 C5 1.381(4) . ?
C5 C6 1.395(3) . ?
C8 C13 1.396(3) . ?
C8 C9 1.409(3) . ?
C9 C10 1.393(3) . ?
C10 C11 1.390(4) . ?
C11 C12 1.388(4) . ?
C12 C13 1.395(3) . ?
C15 C22 1.524(3) . ?
C15 C16 1.531(3) . ?
C16 C17 1.537(4) . ?
C17 C18 1.508(3) . ?
C18 C19 1.377(4) . ?
C19 C20 1.514(4) . ?
C20 C21 1.537(3) . ?
C21 C22 1.531(3) . ?
C24 C25 1.529(3) . ?

loop_
_geom_torsion_atom_site_label_1
_geom_torsion_atom_site_label_2
_geom_torsion_atom_site_label_3
_geom_torsion_atom_site_label_4
_geom_torsion
_geom_torsion_site_symmetry_1
_geom_torsion_site_symmetry_2
_geom_torsion_site_symmetry_3
_geom_torsion_site_symmetry_4
_geom_torsion_publ_flag
C22 Pd1 P1 C8 72.95(10) . . . . ?
O4 Pd1 P1 C8 -102.84(10) . . . . ?
C19 Pd1 P1 C8 21.7(3) . . . . ?
C18 Pd1 P1 C8 160.00(17) . . . . ?
C22 Pd1 P1 C1 -43.94(10) . . . . ?
O4 Pd1 P1 C1 140.26(10) . . . . ?
C19 Pd1 P1 C1 -95.2(3) . . . . ?
C18 Pd1 P1 C1 43.11(18) . . . . ?
C22 Pd1 P1 C24 -168.88(10) . . . . ?
O4 Pd1 P1 C24 15.33(10) . . . . ?
C19 Pd1 P1 C24 139.9(3) . . . . ?
C18 Pd1 P1 C24 -81.83(17) . . . . ?
C8 P1 C1 C6 -26.2(2) . . . . ?
C24 P1 C1 C6 -137.18(18) . . . . ?
Pd1 P1 C1 C6 96.34(18) . . . . ?
C8 P1 C1 C2 161.72(18) . . . . ?
C24 P1 C1 C2 50.8(2) . . . . ?
Pd1 P1 C1 C2 -75.72(19) . . . . ?
C7 O1 C2 C3 13.1(4) . . . . ?
C7 O1 C2 C1 -167.9(2) . . . . ?
C6 C1 C2 O1 -178.1(2) . . . . ?
P1 C1 C2 O1 -5.9(3) . . . . ?
C6 C1 C2 C3 0.9(4) . . . . ?
P1 C1 C2 C3 173.1(2) . . . . ?
O1 C2 C3 C4 177.1(3) . . . . ?
C1 C2 C3 C4 -1.8(4) . . . . ?
C2 C3 C4 C5 1.5(4) . . . . ?
O5 S1 O4 Pd1 84.68(19) . . . . ?
O6 S1 O4 Pd1 -146.00(17) . . . . ?
C25 S1 O4 Pd1 -31.9(2) . . . . ?
C22 Pd1 O4 S1 -153.7(5) . . . . ?
C19 Pd1 O4 S1 -173.78(19) . . . . ?
C18 Pd1 O4 S1 151.34(19) . . . . ?
P1 Pd1 O4 S1 -5.73(19) . . . . ?
C3 C4 C5 C6 -0.3(4) . . . . ?
C4 C5 C6 C1 -0.7(4) . . . . ?
C2 C1 C6 C5 0.4(3) . . . . ?
P1 C1 C6 C5 -171.61(18) . . . . ?
C1 P1 C8 C13 117.71(18) . . . . ?
C24 P1 C8 C13 -127.71(17) . . . . ?
Pd1 P1 C8 C13 -5.05(19) . . . . ?
C1 P1 C8 C9 -60.62(19) . . . . ?
C24 P1 C8 C9 54.0(2) . . . . ?
Pd1 P1 C8 C9 176.62(15) . . . . ?
C14 O2 C9 C10 6.9(3) . . . . ?
C14 O2 C9 C8 -174.3(2) . . . . ?
C13 C8 C9 O2 179.84(19) . . . . ?
P1 C8 C9 O2 -1.8(3) . . . . ?
C13 C8 C9 C10 -1.4(3) . . . . ?
P1 C8 C9 C10 176.95(18) . . . . ?
O2 C9 C10 C11 179.1(2) . . . . ?
C8 C9 C10 C11 0.4(4) . . . . ?
C9 C10 C11 C12 0.8(4) . . . . ?
C10 C11 C12 C13 -0.9(4) . . . . ?
C11 C12 C13 C8 -0.1(4) . . . . ?
C9 C8 C13 C12 1.3(3) . . . . ?
P1 C8 C13 C12 -177.10(18) . . . . ?
C23 O3 C15 C22 162.7(2) . . . . ?
C23 O3 C15 C16 -72.9(3) . . . . ?
O3 C15 C16 C17 177.1(2) . . . . ?
C22 C15 C16 C17 -64.8(3) . . . . ?
C15 C16 C17 C18 57.3(3) . . . . ?
C16 C17 C18 C19 27.9(4) . . . . ?
C16 C17 C18 Pd1 -55.0(3) . . . . ?
C22 Pd1 C18 C19 -75.92(15) . . . . ?
O4 Pd1 C18 C19 97.59(14) . . . . ?
P1 Pd1 C18 C19 -163.12(13) . . . . ?
C22 Pd1 C18 C17 49.99(17) . . . . ?
O4 Pd1 C18 C17 -136.51(18) . . . . ?
C19 Pd1 C18 C17 125.9(2) . . . . ?
P1 Pd1 C18 C17 -37.2(3) . . . . ?
C17 C18 C19 C20 -1.8(4) . . . . ?
Pd1 C18 C19 C20 100.0(2) . . . . ?
C17 C18 C19 Pd1 -101.8(2) . . . . ?
C22 Pd1 C19 C18 101.03(15) . . . . ?
O4 Pd1 C19 C18 -81.72(14) . . . . ?
P1 Pd1 C19 C18 153.1(2) . . . . ?
C22 Pd1 C19 C20 -22.62(17) . . . . ?
O4 Pd1 C19 C20 154.63(17) . . . . ?
C18 Pd1 C19 C20 -123.6(2) . . . . ?
P1 Pd1 C19 C20 29.5(4) . . . . ?
C18 C19 C20 C21 -77.4(3) . . . . ?
Pd1 C19 C20 C21 4.2(3) . . . . ?
C19 C20 C21 C22 25.3(3) . . . . ?
O3 C15 C22 C21 72.9(2) . . . . ?
C16 C15 C22 C21 -48.2(3) . . . . ?
O3 C15 C22 Pd1 -165.42(14) . . . . ?
C16 C15 C22 Pd1 73.6(2) . . . . ?
C20 C21 C22 C15 78.6(3) . . . . ?
C20 C21 C22 Pd1 -44.6(2) . . . . ?
O4 Pd1 C22 C15 -112.1(6) . . . . ?
C19 Pd1 C22 C15 -91.78(16) . . . . ?
C18 Pd1 C22 C15 -57.30(16) . . . . ?
P1 Pd1 C22 C15 99.67(14) . . . . ?
O4 Pd1 C22 C21 14.6(7) . . . . ?
C19 Pd1 C22 C21 34.91(15) . . . . ?
C18 Pd1 C22 C21 69.39(15) . . . . ?
P1 Pd1 C22 C21 -133.64(14) . . . . ?
C8 P1 C24 C25 140.66(16) . . . . ?
C1 P1 C24 C25 -109.34(17) . . . . ?
Pd1 P1 C24 C25 17.63(19) . . . . ?
P1 C24 C25 S1 -68.9(2) . . . . ?
O5 S1 C25 C24 -44.4(2) . . . . ?
O6 S1 C25 C24 -167.34(17) . . . . ?
O4 S1 C25 C24 76.44(19) . . . . ?
